data_7151931
loop_
_publ_author_name
'Chen, Zixian'
'Zhu, Jiangtao'
'Xie, Haibo'
'Li, Shan'
'Wu, Yongming'
'Gong, Yuefa'

_publ_section_title
;
 Selective synthesis of poly-substituted fluorine-containing pyridines
 and dihydropyrimidines via cascade C-F bond cleavage protocol.
;
_journal_issue 16
_journal_name_full 'Organic &amp; biomolecular chemistry'
_journal_page_first 5682
_journal_page_last 5691
_journal_paper_doi 10.1039/c1ob05371j
_journal_volume 9
_journal_year 2011
_chemical_formula_sum 'C23 H17 F N2'
_chemical_formula_weight 340.39
_chemical_name_systematic
;
?
;
_space_group_IT_number 14
_symmetry_cell_setting monoclinic
_symmetry_space_group_name_Hall '-P 2ybc'
_symmetry_space_group_name_H-M 'P 1 21/c 1'
_atom_sites_solution_hydrogens geom
_atom_sites_solution_primary direct
_atom_sites_solution_secondary difmap
_audit_creation_method SHELXL-97
_cell_angle_alpha 90.00
_cell_angle_beta 90.816(3)
_cell_angle_gamma 90.00
_cell_formula_units_Z 4
_cell_length_a 7.4524(10)
_cell_length_b 19.810(3)
_cell_length_c 11.8050(16)
_cell_measurement_reflns_used 1328
_cell_measurement_temperature 293(2)
_cell_measurement_theta_max 41.406
_cell_measurement_theta_min 5.841
_cell_volume 1742.6(4)
_computing_cell_refinement 'Bruker SMART'
_computing_data_collection 'Bruker SMART'
_computing_data_reduction 'Bruker SHELXTL'
_computing_molecular_graphics 'Bruker SHELXTL'
_computing_publication_material 'Bruker SHELXTL'
_computing_structure_refinement 'SHELXL-97 (Sheldrick, 1997)'
_computing_structure_solution 'SHELXS-97 (Sheldrick, 1990)'
_diffrn_ambient_temperature 293(2)
_diffrn_measured_fraction_theta_full 0.997
_diffrn_measured_fraction_theta_max 0.997
_diffrn_measurement_device_type 'CCD area detector'
_diffrn_measurement_method 'phi and omega scans'
_diffrn_radiation_monochromator graphite
_diffrn_radiation_source 'fine-focus sealed tube'
_diffrn_radiation_type MoK\a
_diffrn_radiation_wavelength 0.71073
_diffrn_reflns_av_R_equivalents 0.0872
_diffrn_reflns_av_sigmaI/netI 0.0935
_diffrn_reflns_limit_h_max 9
_diffrn_reflns_limit_h_min -9
_diffrn_reflns_limit_k_max 22
_diffrn_reflns_limit_k_min -25
_diffrn_reflns_limit_l_max 15
_diffrn_reflns_limit_l_min -12
_diffrn_reflns_number 10195
_diffrn_reflns_theta_full 27.00
_diffrn_reflns_theta_max 27.00
_diffrn_reflns_theta_min 2.01
_exptl_absorpt_coefficient_mu 0.084
_exptl_absorpt_correction_T_max 1.0000
_exptl_absorpt_correction_T_min 0.3688
_exptl_absorpt_correction_type empirical
_exptl_absorpt_process_details sadabs
_exptl_crystal_colour colorless
_exptl_crystal_density_diffrn 1.297
_exptl_crystal_density_method 'not measured'
_exptl_crystal_description prismatic
_exptl_crystal_F_000 712
_exptl_crystal_size_max 0.411
_exptl_crystal_size_mid 0.350
_exptl_crystal_size_min 0.070
_refine_diff_density_max 0.158
_refine_diff_density_min -0.182
_refine_diff_density_rms 0.042
_refine_ls_extinction_coef 0.0027(4)
_refine_ls_extinction_expression Fc^*^=kFc[1+0.001xFc^2^\l^3^/sin(2\q)]^-1/4^
_refine_ls_extinction_method SHELXL
_refine_ls_goodness_of_fit_ref 0.802
_refine_ls_hydrogen_treatment mixed
_refine_ls_matrix_type full
_refine_ls_number_parameters 240
_refine_ls_number_reflns 3792
_refine_ls_number_restraints 0
_refine_ls_restrained_S_all 0.802
_refine_ls_R_factor_all 0.1051
_refine_ls_R_factor_gt 0.0472
_refine_ls_shift/su_max 0.001
_refine_ls_shift/su_mean 0.000
_refine_ls_structure_factor_coef Fsqd
_refine_ls_weighting_details 'calc w=1/[\s^2^(Fo^2^)+(0.0279P)^2^+0.0000P] where P=(Fo^2^+2Fc^2^)/3'
_refine_ls_weighting_scheme calc
_refine_ls_wR_factor_gt 0.0880
_refine_ls_wR_factor_ref 0.1012
_reflns_number_gt 1811
_reflns_number_total 3792
_reflns_threshold_expression >2sigma(I)
_cod_data_source_file c1ob05371j.txt
_cod_data_source_block cd29513
_cod_depositor_comments
;
The following automatic conversions were performed:

'_symmetry_cell_setting' value 'Monoclinic' changed to 'monoclinic'
according to /home/saulius/struct/CIF-dictionaries/cif_core.dic
dictionary named 'cif_core.dic' version 2.4.1 from 2010-06-29.

Automatic conversion script
Id: cif_fix_values 1715 2011-07-08 13:25:40Z adriana 
;
_cod_original_cell_volume 1742.7(4)
_cod_original_sg_symbol_H-M P2(1)/c
_cod_database_code 7151931

loop_
_symmetry_equiv_pos_as_xyz
'x, y, z'
'-x, y+1/2, -z+1/2'
'-x, -y, -z'
'x, -y-1/2, z-1/2'

loop_
_atom_site_label
_atom_site_type_symbol
_atom_site_fract_x
_atom_site_fract_y
_atom_site_fract_z
_atom_site_U_iso_or_equiv
_atom_site_adp_type
_atom_site_occupancy
_atom_site_symmetry_multiplicity
_atom_site_calc_flag
_atom_site_refinement_flags
_atom_site_disorder_assembly
_atom_site_disorder_group
F1 F 0.24892(15) 0.47209(5) -0.25395(9) 0.0674(4) Uani 1 1 d . . .
N1 N 0.22759(19) 0.55910(7) 0.01437(12) 0.0478(4) Uani 1 1 d . . .
N2 N 0.2977(3) 0.36496(9) -0.11845(17) 0.0654(6) Uani 1 1 d . . .
C1 C 0.2213(2) 0.54747(10) -0.09842(16) 0.0470(5) Uani 1 1 d . . .
C2 C 0.2478(2) 0.48363(10) -0.13937(15) 0.0495(5) Uani 1 1 d . . .
C3 C 0.2784(2) 0.42850(10) -0.07022(16) 0.0496(5) Uani 1 1 d . . .
C4 C 0.2858(2) 0.44181(9) 0.04509(15) 0.0503(5) Uani 1 1 d . . .
H4 H 0.3069 0.4069 0.0963 0.060 Uiso 1 1 calc R . .
C5 C 0.2617(2) 0.50680(9) 0.08364(15) 0.0437(5) Uani 1 1 d . . .
C6 C 0.1819(2) 0.60760(9) -0.17038(15) 0.0469(5) Uani 1 1 d . . .
C7 C 0.2466(3) 0.67048(10) -0.13690(16) 0.0556(5) Uani 1 1 d . . .
H7 H 0.3183 0.6741 -0.0721 0.067 Uiso 1 1 calc R . .
C8 C 0.2052(3) 0.72737(10) -0.19919(19) 0.0643(6) Uani 1 1 d . . .
H8 H 0.2504 0.7691 -0.1766 0.077 Uiso 1 1 calc R . .
C9 C 0.0981(3) 0.72293(11) -0.29403(19) 0.0676(6) Uani 1 1 d . . .
H9 H 0.0706 0.7615 -0.3357 0.081 Uiso 1 1 calc R . .
C10 C 0.0315(3) 0.66164(11) -0.32747(17) 0.0658(6) Uani 1 1 d . . .
H10 H -0.0430 0.6588 -0.3912 0.079 Uiso 1 1 calc R . .
C11 C 0.0743(3) 0.60381(10) -0.26720(16) 0.0563(5) Uani 1 1 d . . .
H11 H 0.0309 0.5622 -0.2916 0.068 Uiso 1 1 calc R . .
C12 C 0.2602(2) 0.52135(9) 0.20700(15) 0.0451(5) Uani 1 1 d . . .
C13 C 0.3416(3) 0.47870(9) 0.28508(16) 0.0540(5) Uani 1 1 d . . .
H13 H 0.4084 0.4422 0.2596 0.065 Uiso 1 1 calc R . .
C14 C 0.3257(3) 0.48928(10) 0.39930(18) 0.0656(6) Uani 1 1 d . . .
H14 H 0.3807 0.4597 0.4502 0.079 Uiso 1 1 calc R . .
C15 C 0.2297(3) 0.54290(11) 0.43886(17) 0.0691(7) Uani 1 1 d . . .
H15 H 0.2184 0.5498 0.5164 0.083 Uiso 1 1 calc R . .
C16 C 0.1500(3) 0.58647(10) 0.36308(18) 0.0681(6) Uani 1 1 d . . .
H16 H 0.0849 0.6232 0.3893 0.082 Uiso 1 1 calc R . .
C17 C 0.1663(3) 0.57600(9) 0.24811(16) 0.0577(6) Uani 1 1 d . . .
H17 H 0.1132 0.6062 0.1975 0.069 Uiso 1 1 calc R . .
C18 C 0.3248(3) 0.30387(10) -0.05969(17) 0.0521(5) Uani 1 1 d . . .
C19 C 0.4517(3) 0.25909(10) -0.09914(18) 0.0658(6) Uani 1 1 d . . .
H19 H 0.5182 0.2700 -0.1626 0.079 Uiso 1 1 calc R . .
C20 C 0.4801(3) 0.19855(11) -0.0450(2) 0.0742(7) Uani 1 1 d . . .
H20 H 0.5649 0.1686 -0.0726 0.089 Uiso 1 1 calc R . .
C21 C 0.3845(3) 0.18203(11) 0.0489(2) 0.0733(7) Uani 1 1 d . . .
H21 H 0.4059 0.1415 0.0865 0.088 Uiso 1 1 calc R . .
C22 C 0.2571(3) 0.22582(11) 0.08715(18) 0.0670(6) Uani 1 1 d . . .
H22 H 0.1915 0.2147 0.1509 0.080 Uiso 1 1 calc R . .
C23 C 0.2244(3) 0.28619(10) 0.03279(18) 0.0589(6) Uani 1 1 d . . .
H23 H 0.1349 0.3149 0.0584 0.071 Uiso 1 1 calc R . .
H2 H 0.334(3) 0.3702(10) -0.1855(18) 0.079(8) Uiso 1 1 d . . .

loop_
_atom_site_aniso_label
_atom_site_aniso_U_11
_atom_site_aniso_U_22
_atom_site_aniso_U_33
_atom_site_aniso_U_23
_atom_site_aniso_U_13
_atom_site_aniso_U_12
F1 0.0793(9) 0.0803(8) 0.0426(7) -0.0070(6) 0.0022(6) 0.0025(7)
N1 0.0494(10) 0.0500(10) 0.0439(10) -0.0009(8) -0.0027(8) -0.0036(8)
N2 0.0921(15) 0.0585(12) 0.0456(13) -0.0091(10) 0.0039(11) 0.0105(10)
C1 0.0403(12) 0.0569(13) 0.0439(12) -0.0012(10) -0.0004(9) -0.0057(9)
C2 0.0470(12) 0.0656(13) 0.0359(11) -0.0089(11) -0.0005(9) -0.0036(10)
C3 0.0483(13) 0.0542(12) 0.0461(13) -0.0082(11) -0.0016(10) 0.0031(10)
C4 0.0510(13) 0.0533(12) 0.0466(13) -0.0047(10) -0.0034(10) 0.0014(10)
C5 0.0397(11) 0.0481(12) 0.0431(12) -0.0016(10) -0.0009(9) -0.0028(9)
C6 0.0425(12) 0.0569(12) 0.0412(12) 0.0034(10) 0.0015(9) -0.0047(10)
C7 0.0559(14) 0.0586(13) 0.0521(13) -0.0012(11) -0.0038(10) -0.0044(11)
C8 0.0695(16) 0.0532(13) 0.0702(16) 0.0027(12) 0.0030(13) -0.0049(11)
C9 0.0697(16) 0.0654(15) 0.0679(16) 0.0165(13) 0.0045(13) 0.0082(12)
C10 0.0679(16) 0.0788(16) 0.0506(14) 0.0087(13) -0.0051(11) 0.0012(13)
C11 0.0610(14) 0.0613(13) 0.0465(13) 0.0046(11) -0.0016(10) -0.0074(11)
C12 0.0493(12) 0.0424(11) 0.0434(12) -0.0019(9) -0.0030(9) -0.0056(9)
C13 0.0616(14) 0.0513(12) 0.0488(13) -0.0074(10) -0.0075(10) -0.0003(10)
C14 0.0874(18) 0.0588(14) 0.0500(14) 0.0029(11) -0.0172(12) -0.0069(12)
C15 0.1015(19) 0.0631(14) 0.0425(13) -0.0075(12) -0.0021(13) -0.0135(14)
C16 0.0918(19) 0.0553(13) 0.0571(15) -0.0128(12) 0.0039(13) 0.0046(12)
C17 0.0772(16) 0.0463(12) 0.0495(14) -0.0030(10) -0.0009(11) -0.0001(11)
C18 0.0574(14) 0.0509(13) 0.0478(13) -0.0127(10) -0.0038(11) 0.0033(11)
C19 0.0716(16) 0.0689(15) 0.0572(15) -0.0134(12) 0.0109(12) 0.0111(12)
C20 0.0826(18) 0.0639(15) 0.0760(18) -0.0138(14) 0.0034(14) 0.0210(13)
C21 0.093(2) 0.0611(15) 0.0658(17) -0.0083(13) -0.0045(14) 0.0071(14)
C22 0.0847(18) 0.0605(14) 0.0561(15) -0.0118(12) 0.0087(12) -0.0081(13)
C23 0.0633(15) 0.0553(13) 0.0584(15) -0.0161(11) 0.0064(12) 0.0026(11)

loop_
_atom_type_symbol
_atom_type_description
_atom_type_scat_dispersion_real
_atom_type_scat_dispersion_imag
_atom_type_scat_source
C C 0.0033 0.0016 'International Tables Vol C Tables 4.2.6.8 and 6.1.1.4'
H H 0.0000 0.0000 'International Tables Vol C Tables 4.2.6.8 and 6.1.1.4'
N N 0.0061 0.0033 'International Tables Vol C Tables 4.2.6.8 and 6.1.1.4'
F F 0.0171 0.0103 'International Tables Vol C Tables 4.2.6.8 and 6.1.1.4'

loop_
_geom_angle_atom_site_label_1
_geom_angle_atom_site_label_2
_geom_angle_atom_site_label_3
_geom_angle
_geom_angle_site_symmetry_1
_geom_angle_site_symmetry_3
_geom_angle_publ_flag
C5 N1 C1 118.19(15) . . ?
C3 N2 C18 126.26(19) . . ?
C3 N2 H2 108.0(15) . . ?
C18 N2 H2 121.4(15) . . ?
N1 C1 C2 120.14(17) . . ?
N1 C1 C6 115.41(16) . . ?
C2 C1 C6 124.44(17) . . ?
C1 C2 F1 120.32(18) . . ?
C1 C2 C3 123.05(17) . . ?
F1 C2 C3 116.61(17) . . ?
C2 C3 C4 115.71(17) . . ?
C2 C3 N2 119.43(18) . . ?
C4 C3 N2 124.85(19) . . ?
C5 C4 C3 119.88(18) . . ?
C5 C4 H4 120.1 . . ?
C3 C4 H4 120.1 . . ?
N1 C5 C4 122.99(17) . . ?
N1 C5 C12 116.35(16) . . ?
C4 C5 C12 120.54(17) . . ?
C11 C6 C7 118.44(17) . . ?
C11 C6 C1 122.20(17) . . ?
C7 C6 C1 119.27(16) . . ?
C8 C7 C6 120.43(18) . . ?
C8 C7 H7 119.8 . . ?
C6 C7 H7 119.8 . . ?
C9 C8 C7 120.50(19) . . ?
C9 C8 H8 119.8 . . ?
C7 C8 H8 119.8 . . ?
C10 C9 C8 119.88(19) . . ?
C10 C9 H9 120.1 . . ?
C8 C9 H9 120.1 . . ?
C9 C10 C11 120.44(19) . . ?
C9 C10 H10 119.8 . . ?
C11 C10 H10 119.8 . . ?
C10 C11 C6 120.30(19) . . ?
C10 C11 H11 119.8 . . ?
C6 C11 H11 119.8 . . ?
C17 C12 C13 117.66(18) . . ?
C17 C12 C5 120.51(17) . . ?
C13 C12 C5 121.70(17) . . ?
C14 C13 C12 121.21(19) . . ?
C14 C13 H13 119.4 . . ?
C12 C13 H13 119.4 . . ?
C15 C14 C13 120.5(2) . . ?
C15 C14 H14 119.7 . . ?
C13 C14 H14 119.7 . . ?
C14 C15 C16 119.3(2) . . ?
C14 C15 H15 120.3 . . ?
C16 C15 H15 120.3 . . ?
C15 C16 C17 120.2(2) . . ?
C15 C16 H16 119.9 . . ?
C17 C16 H16 119.9 . . ?
C16 C17 C12 121.03(18) . . ?
C16 C17 H17 119.5 . . ?
C12 C17 H17 119.5 . . ?
C23 C18 C19 119.1(2) . . ?
C23 C18 N2 122.2(2) . . ?
C19 C18 N2 118.6(2) . . ?
C20 C19 C18 120.3(2) . . ?
C20 C19 H19 119.8 . . ?
C18 C19 H19 119.8 . . ?
C21 C20 C19 120.5(2) . . ?
C21 C20 H20 119.7 . . ?
C19 C20 H20 119.7 . . ?
C20 C21 C22 119.2(2) . . ?
C20 C21 H21 120.4 . . ?
C22 C21 H21 120.4 . . ?
C21 C22 C23 121.1(2) . . ?
C21 C22 H22 119.5 . . ?
C23 C22 H22 119.5 . . ?
C18 C23 C22 119.7(2) . . ?
C18 C23 H23 120.2 . . ?
C22 C23 H23 120.2 . . ?

loop_
_geom_bond_atom_site_label_1
_geom_bond_atom_site_label_2
_geom_bond_distance
_geom_bond_site_symmetry_2
_geom_bond_publ_flag
F1 C2 1.3719(19) . ?
N1 C5 1.342(2) . ?
N1 C1 1.351(2) . ?
N2 C3 1.390(2) . ?
N2 C18 1.408(2) . ?
N2 H2 0.85(2) . ?
C1 C2 1.369(2) . ?
C1 C6 1.490(2) . ?
C2 C3 1.381(2) . ?
C3 C4 1.387(2) . ?
C4 C5 1.378(2) . ?
C4 H4 0.9300 . ?
C5 C12 1.485(2) . ?
C6 C11 1.389(2) . ?
C6 C7 1.391(2) . ?
C7 C8 1.378(2) . ?
C7 H7 0.9300 . ?
C8 C9 1.368(3) . ?
C8 H8 0.9300 . ?
C9 C10 1.368(3) . ?
C9 H9 0.9300 . ?
C10 C11 1.384(2) . ?
C10 H10 0.9300 . ?
C11 H11 0.9300 . ?
C12 C17 1.381(2) . ?
C12 C13 1.384(2) . ?
C13 C14 1.371(2) . ?
C13 H13 0.9300 . ?
C14 C15 1.367(3) . ?
C14 H14 0.9300 . ?
C15 C16 1.372(2) . ?
C15 H15 0.9300 . ?
C16 C17 1.380(2) . ?
C16 H16 0.9300 . ?
C17 H17 0.9300 . ?
C18 C23 1.377(3) . ?
C18 C19 1.383(3) . ?
C19 C20 1.374(3) . ?
C19 H19 0.9300 . ?
C20 C21 1.367(3) . ?
C20 H20 0.9300 . ?
C21 C22 1.367(3) . ?
C21 H21 0.9300 . ?
C22 C23 1.378(3) . ?
C22 H22 0.9300 . ?
C23 H23 0.9300 . ?

loop_
_geom_hbond_atom_site_label_D
_geom_hbond_atom_site_label_H
_geom_hbond_atom_site_label_A
_geom_hbond_distance_DH
_geom_hbond_distance_HA
_geom_hbond_distance_DA
_geom_hbond_angle_DHA
_geom_hbond_site_symmetry_A
N2 H2 F1 0.85(2) 2.26(2) 2.679(2) 110.6(17) .

loop_
_geom_torsion_atom_site_label_1
_geom_torsion_atom_site_label_2
_geom_torsion_atom_site_label_3
_geom_torsion_atom_site_label_4
_geom_torsion
_geom_torsion_site_symmetry_1
_geom_torsion_site_symmetry_2
_geom_torsion_site_symmetry_3
_geom_torsion_site_symmetry_4
_geom_torsion_publ_flag
C5 N1 C1 C2 0.6(3) . . . . ?
C5 N1 C1 C6 179.64(15) . . . . ?
N1 C1 C2 F1 -177.31(15) . . . . ?
C6 C1 C2 F1 3.7(3) . . . . ?
N1 C1 C2 C3 1.2(3) . . . . ?
C6 C1 C2 C3 -177.81(17) . . . . ?
C1 C2 C3 C4 -1.7(3) . . . . ?
F1 C2 C3 C4 176.87(15) . . . . ?
C1 C2 C3 N2 177.76(18) . . . . ?
F1 C2 C3 N2 -3.7(3) . . . . ?
C18 N2 C3 C2 -178.3(2) . . . . ?
C18 N2 C3 C4 1.1(3) . . . . ?
C2 C3 C4 C5 0.5(3) . . . . ?
N2 C3 C4 C5 -178.89(18) . . . . ?
C1 N1 C5 C4 -1.7(3) . . . . ?
C1 N1 C5 C12 -177.69(15) . . . . ?
C3 C4 C5 N1 1.2(3) . . . . ?
C3 C4 C5 C12 176.98(16) . . . . ?
N1 C1 C6 C11 -142.07(19) . . . . ?
C2 C1 C6 C11 37.0(3) . . . . ?
N1 C1 C6 C7 34.5(2) . . . . ?
C2 C1 C6 C7 -146.46(19) . . . . ?
C11 C6 C7 C8 -0.3(3) . . . . ?
C1 C6 C7 C8 -177.05(18) . . . . ?
C6 C7 C8 C9 0.8(3) . . . . ?
C7 C8 C9 C10 0.0(3) . . . . ?
C8 C9 C10 C11 -1.2(3) . . . . ?
C9 C10 C11 C6 1.6(3) . . . . ?
C7 C6 C11 C10 -0.8(3) . . . . ?
C1 C6 C11 C10 175.78(19) . . . . ?
N1 C5 C12 C17 23.3(2) . . . . ?
C4 C5 C12 C17 -152.72(18) . . . . ?
N1 C5 C12 C13 -161.09(17) . . . . ?
C4 C5 C12 C13 22.9(3) . . . . ?
C17 C12 C13 C14 1.7(3) . . . . ?
C5 C12 C13 C14 -174.01(17) . . . . ?
C12 C13 C14 C15 -0.6(3) . . . . ?
C13 C14 C15 C16 -0.4(3) . . . . ?
C14 C15 C16 C17 0.3(3) . . . . ?
C15 C16 C17 C12 0.9(3) . . . . ?
C13 C12 C17 C16 -1.8(3) . . . . ?
C5 C12 C17 C16 173.91(18) . . . . ?
C3 N2 C18 C23 46.4(3) . . . . ?
C3 N2 C18 C19 -136.2(2) . . . . ?
C23 C18 C19 C20 -1.6(3) . . . . ?
N2 C18 C19 C20 -179.06(19) . . . . ?
C18 C19 C20 C21 -0.6(3) . . . . ?
C19 C20 C21 C22 1.5(3) . . . . ?
C20 C21 C22 C23 -0.3(3) . . . . ?
C19 C18 C23 C22 2.8(3) . . . . ?
N2 C18 C23 C22 -179.82(17) . . . . ?
C21 C22 C23 C18 -1.9(3) . . . . ?

loop_
_cod_related_entry_id
_cod_related_entry_database
_cod_related_entry_code
1 ChemSpider 26997661
